data_2216801
loop_
_publ_author_name
'Kretz, Tonia'
'Lerner, Hans-Wolfram'
'Bolte, Michael'

_publ_section_title
;
 2,5-Dihydroxybenzaldehyde
;
_journal_coeditor_code SU2016
_journal_issue 12
_journal_name_full 'Acta Crystallographica Section E'
_journal_page_first o4673
_journal_page_last o4673
_journal_paper_doi 10.1107/S160053680705595X
_journal_volume 63
_journal_year 2007
_chemical_formula_iupac 'C7 H6 O3'
_chemical_formula_moiety 'C7 H6 O3'
_chemical_formula_sum 'C7 H6 O3'
_chemical_formula_weight 138.12
_chemical_name_systematic
;
2,5-Dihydroxybenzaldehyde
;
_space_group_IT_number 19
_symmetry_cell_setting orthorhombic
_symmetry_space_group_name_Hall 'P 2ac 2ab'
_symmetry_space_group_name_H-M 'P 21 21 21'
_atom_sites_solution_hydrogens geom
_atom_sites_solution_primary direct
_atom_sites_solution_secondary difmap
_audit_creation_method SHELXL97
_cell_angle_alpha 90.00
_cell_angle_beta 90.00
_cell_angle_gamma 90.00
_cell_formula_units_Z 4
_cell_length_a 6.7544(7)
_cell_length_b 8.2240(9)
_cell_length_c 11.4040(13)
_cell_measurement_reflns_used 11598
_cell_measurement_temperature 173(2)
_cell_measurement_theta_max 27.4
_cell_measurement_theta_min 3.8
_cell_volume 633.47(12)
_computing_cell_refinement 'X-AREA (Stoe & Cie, 2001)'
_computing_data_collection 'X-AREA (Stoe & Cie, 2001)'
_computing_data_reduction 'X-AREA (Stoe & Cie, 2001)'
_computing_molecular_graphics 'XP in SHELXTL-Plus (Sheldrick, 1991)'
_computing_publication_material 'SHELXL97 (Sheldrick, 1997 and PLATON (Spek, 2003)'
_computing_structure_refinement 'SHELXL97 (Sheldrick, 1997)'
_computing_structure_solution 'SHELXS97 (Sheldrick, 1990)'
_diffrn_ambient_temperature 173(2)
_diffrn_measured_fraction_theta_full 0.993
_diffrn_measured_fraction_theta_max 0.989
_diffrn_measurement_device_type 'Stoe IPDS II two-circle'
_diffrn_measurement_method \w
_diffrn_radiation_monochromator graphite
_diffrn_radiation_source 'fine-focus sealed tube'
_diffrn_radiation_type MoK\a
_diffrn_radiation_wavelength 0.71073
_diffrn_reflns_av_R_equivalents 0.0640
_diffrn_reflns_av_sigmaI/netI 0.0283
_diffrn_reflns_limit_h_max 8
_diffrn_reflns_limit_h_min -8
_diffrn_reflns_limit_k_max 10
_diffrn_reflns_limit_k_min -10
_diffrn_reflns_limit_l_max 14
_diffrn_reflns_limit_l_min -14
_diffrn_reflns_number 7904
_diffrn_reflns_theta_full 25.00
_diffrn_reflns_theta_max 27.29
_diffrn_reflns_theta_min 3.90
_diffrn_standards_decay_% 0
_diffrn_standards_interval_time 0
_diffrn_standards_number 0
_exptl_absorpt_coefficient_mu 0.115
_exptl_absorpt_correction_type none
_exptl_crystal_colour yellow
_exptl_crystal_density_diffrn 1.448
_exptl_crystal_density_method 'not measured'
_exptl_crystal_description block
_exptl_crystal_F_000 288
_exptl_crystal_size_max 0.49
_exptl_crystal_size_mid 0.32
_exptl_crystal_size_min 0.29
_refine_diff_density_max 0.230
_refine_diff_density_min -0.131
_refine_ls_extinction_method none
_refine_ls_goodness_of_fit_ref 1.107
_refine_ls_hydrogen_treatment mixed
_refine_ls_matrix_type full
_refine_ls_number_parameters 99
_refine_ls_number_reflns 843
_refine_ls_number_restraints 0
_refine_ls_restrained_S_all 1.107
_refine_ls_R_factor_all 0.0332
_refine_ls_R_factor_gt 0.0315
_refine_ls_shift/su_max 0.000
_refine_ls_shift/su_mean 0.000
_refine_ls_structure_factor_coef Fsqd
_refine_ls_weighting_details 'calc w = 1/[\s^2^(Fo^2^)+(0.0573P)^2^+0.0216P] where P=(Fo^2^+2Fc^2^)/3'
_refine_ls_weighting_scheme calc
_refine_ls_wR_factor_gt 0.0828
_refine_ls_wR_factor_ref 0.0838
_reflns_number_gt 797
_reflns_number_total 843
_reflns_threshold_expression I>2\s(I)
_cod_data_source_file su2016.cif
_cod_data_source_block I
_cod_database_code 2216801
_cod_database_fobs_code 2216801

loop_
_symmetry_equiv_pos_as_xyz
'x, y, z'
'-x+1/2, -y, z+1/2'
'-x, y+1/2, -z+1/2'
'x+1/2, -y+1/2, -z'

loop_
_atom_site_type_symbol
_atom_site_label
_atom_site_fract_x
_atom_site_fract_y
_atom_site_fract_z
_atom_site_U_iso_or_equiv
_atom_site_adp_type
_atom_site_calc_flag
_atom_site_refinement_flags
_atom_site_occupancy
C C1 0.1189(2) 0.78697(16) 0.40573(13) 0.0313(3) Uani d . 1
C C2 0.11078(18) 0.80898(15) 0.52767(12) 0.0291(3) Uani d . 1
C C3 0.1003(2) 0.67401(16) 0.60198(12) 0.0303(3) Uani d . 1
H H3 0.0964 0.6895 0.6845 0.036 Uiso calc R 1
C C4 0.0956(2) 0.51869(15) 0.55672(12) 0.0306(3) Uani d . 1
C C5 0.1033(2) 0.49826(15) 0.43446(12) 0.0324(3) Uani d . 1
H H5 0.0997 0.3916 0.4025 0.039 Uiso calc R 1
C C6 0.1159(2) 0.62973(16) 0.36011(12) 0.0335(3) Uani d . 1
H H6 0.1225 0.6133 0.2777 0.040 Uiso calc R 1
O O1 0.13038(18) 0.91338(14) 0.32977(10) 0.0418(3) Uani d . 1
H H1 0.119(3) 1.005(3) 0.384(2) 0.064(7) Uiso d . 1
O O4 0.0787(2) 0.39039(12) 0.63213(10) 0.0435(3) Uani d . 1
H H4 0.097(4) 0.301(3) 0.581(2) 0.070(7) Uiso d . 1
C C21 0.1097(2) 0.97036(17) 0.57875(14) 0.0350(3) Uani d . 1
H H21 0.1055 0.9793 0.6618 0.042 Uiso calc R 1
O O21 0.11390(18) 1.09707(11) 0.52045(11) 0.0424(3) Uani d . 1

loop_
_atom_site_aniso_label
_atom_site_aniso_U_11
_atom_site_aniso_U_22
_atom_site_aniso_U_33
_atom_site_aniso_U_12
_atom_site_aniso_U_13
_atom_site_aniso_U_23
C1 0.0284(6) 0.0292(6) 0.0363(7) -0.0003(6) -0.0025(5) 0.0039(5)
C2 0.0263(5) 0.0247(6) 0.0363(7) 0.0001(6) -0.0010(5) -0.0004(5)
C3 0.0330(6) 0.0271(6) 0.0307(6) 0.0008(5) -0.0015(5) -0.0021(5)
C4 0.0320(6) 0.0243(6) 0.0356(6) 0.0006(5) -0.0012(5) 0.0025(5)
C5 0.0341(6) 0.0262(6) 0.0371(6) 0.0005(5) -0.0014(5) -0.0061(5)
C6 0.0346(6) 0.0351(7) 0.0306(6) -0.0011(6) 0.0001(6) -0.0032(5)
O1 0.0508(6) 0.0349(5) 0.0396(5) -0.0017(5) -0.0021(5) 0.0118(4)
O4 0.0649(8) 0.0240(5) 0.0416(5) 0.0002(5) -0.0014(5) 0.0041(4)
C21 0.0347(6) 0.0252(6) 0.0449(7) 0.0011(6) 0.0012(6) -0.0036(5)
O21 0.0462(5) 0.0231(5) 0.0580(7) 0.0010(4) 0.0009(5) 0.0017(5)

loop_
_atom_type_symbol
_atom_type_description
_atom_type_scat_dispersion_real
_atom_type_scat_dispersion_imag
_atom_type_scat_source
C C 0.0033 0.0016 'International Tables Vol C Tables 4.2.6.8 and 6.1.1.4'
H H 0.0000 0.0000 'International Tables Vol C Tables 4.2.6.8 and 6.1.1.4'
O O 0.0106 0.0060 'International Tables Vol C Tables 4.2.6.8 and 6.1.1.4'

loop_
_geom_angle_atom_site_label_1
_geom_angle_atom_site_label_2
_geom_angle_atom_site_label_3
_geom_angle
O1 C1 C6 118.28(12)
O1 C1 C2 122.45(12)
C6 C1 C2 119.27(12)
C3 C2 C1 120.01(12)
C3 C2 C21 118.89(12)
C1 C2 C21 121.10(12)
C4 C3 C2 120.66(12)
C4 C3 H3 119.7
C2 C3 H3 119.7
O4 C4 C3 118.82(12)
O4 C4 C5 122.37(12)
C3 C4 C5 118.79(12)
C6 C5 C4 121.30(11)
C6 C5 H5 119.4
C4 C5 H5 119.4
C5 C6 C1 119.97(12)
C5 C6 H6 120.0
C1 C6 H6 120.0
C1 O1 H1 100.7(14)
C4 O4 H4 101.5(16)
O21 C21 C2 123.75(13)
O21 C21 H21 118.1
C2 C21 H21 118.1

loop_
_geom_bond_atom_site_label_1
_geom_bond_atom_site_label_2
_geom_bond_distance
C1 O1 1.3554(16)
C1 C6 1.3941(17)
C1 C2 1.4034(18)
C2 C3 1.3982(19)
C2 C21 1.4494(17)
C3 C4 1.3781(17)
C3 H3 0.9500
C4 O4 1.3660(16)
C4 C5 1.405(2)
C5 C6 1.3766(19)
C5 H5 0.9500
C6 H6 0.9500
O1 H1 0.98(2)
O4 H4 0.95(3)
C21 O21 1.2364(18)
C21 H21 0.9500

loop_
_geom_hbond_atom_site_label_D
_geom_hbond_atom_site_label_H
_geom_hbond_atom_site_label_A
_geom_hbond_site_symmetry_A
_geom_hbond_distance_DH
_geom_hbond_distance_HA
_geom_hbond_distance_DA
_geom_hbond_angle_DHA
O4 H4 O21 1_545 0.95(3) 1.82(3) 2.7382(15) 163(2)
O1 H1 O21 . 0.98(2) 1.73(3) 2.6501(16) 155(2)

loop_
_geom_torsion_atom_site_label_1
_geom_torsion_atom_site_label_2
_geom_torsion_atom_site_label_3
_geom_torsion_atom_site_label_4
_geom_torsion
O1 C1 C2 C3 -179.61(11)
C6 C1 C2 C3 0.2(2)
O1 C1 C2 C21 1.4(2)
C6 C1 C2 C21 -178.79(12)
C1 C2 C3 C4 -0.8(2)
C21 C2 C3 C4 178.24(13)
C2 C3 C4 O4 -177.85(12)
C2 C3 C4 C5 0.6(2)
O4 C4 C5 C6 178.53(12)
C3 C4 C5 C6 0.2(2)
C4 C5 C6 C1 -0.7(2)
O1 C1 C6 C5 -179.65(12)
C2 C1 C6 C5 0.5(2)
C3 C2 C21 O21 -178.30(13)
C1 C2 C21 O21 0.7(2)

loop_
_cod_related_entry_id
_cod_related_entry_database
_cod_related_entry_code
1 ChemSpider 64111
